data_4342106
loop_
_publ_author_name
'Parker, T. Gannon'
'Chown, Amanda L.'
'Beehler, Austin'
'Pubbi, Divya'
'Cross, Justin N.'
'Albrecht-Schmitt, Thomas E'

_publ_section_title
;
 Ionothermal Synthesis of Tetranuclear Borate Clusters Containing f- and
 p-Block Metals.
;
_journal_issue 2
_journal_name_full 'Inorganic chemistry'
_journal_page_first 570
_journal_page_last 575
_journal_paper_doi 10.1021/ic502461d
_journal_volume 54
_journal_year 2015
_chemical_formula_moiety 'B22 Pr4 O36, (H2 O)13, (O H)6'
_chemical_formula_sum 'B22 H32 O55 Pr4'
_chemical_formula_weight 1713.72
_chemical_name_systematic
; 
 ? 
;
_space_group_IT_number 197
_symmetry_cell_setting cubic
_symmetry_space_group_name_Hall 'I 2 2 3'
_symmetry_space_group_name_H-M 'I 2 3'
_atom_sites_solution_hydrogens notdet
_atom_sites_solution_primary direct
_atom_sites_solution_secondary difmap
_audit_creation_method SHELXL-97
_cell_angle_alpha 90.00
_cell_angle_beta 90.00
_cell_angle_gamma 90.00
_cell_formula_units_Z 2
_cell_length_a 18.0098(7)
_cell_length_b 18.0098(7)
_cell_length_c 18.0098(7)
_cell_measurement_reflns_used 2990
_cell_measurement_temperature 100(2)
_cell_measurement_theta_max 30.51
_cell_measurement_theta_min 2.77
_cell_volume 5841.5(4)
_computing_cell_refinement 'SAINT (Bruker, 1999)'
_computing_data_collection 'SMART (Bruker, 2000)'
_computing_data_reduction 'SAINT (Bruker, 1999)'
_computing_molecular_graphics 'SHELXP-97 (Sheldrick, 1997), CrystalMaker (Kohn, 1995)'
_computing_publication_material 'publCIF (Westrip, 2010)'
_computing_structure_refinement 'SHELXL-97 (Sheldrick, 1997)'
_computing_structure_solution 'SHELXS-97 (Sheldrick, 1997)'
_diffrn_ambient_temperature 100(2)
_diffrn_measured_fraction_theta_full 0.998
_diffrn_measured_fraction_theta_max 0.998
_diffrn_measurement_device_type 'Bruker D8 Quest'
_diffrn_measurement_method '0.5\% wide \w exposures'
_diffrn_radiation_monochromator graphite
_diffrn_radiation_source 'I\ms microfocused'
_diffrn_radiation_type MoK\a
_diffrn_radiation_wavelength 0.71073
_diffrn_reflns_av_R_equivalents 0.1022
_diffrn_reflns_av_sigmaI/netI 0.0316
_diffrn_reflns_limit_h_max 25
_diffrn_reflns_limit_h_min -25
_diffrn_reflns_limit_k_max 25
_diffrn_reflns_limit_k_min -25
_diffrn_reflns_limit_l_max 25
_diffrn_reflns_limit_l_min -25
_diffrn_reflns_number 54896
_diffrn_reflns_theta_full 30.51
_diffrn_reflns_theta_max 30.51
_diffrn_reflns_theta_min 2.77
_exptl_absorpt_coefficient_mu 1.697
_exptl_absorpt_correction_T_max 0.601
_exptl_absorpt_correction_T_min 0.512
_exptl_absorpt_correction_type multi-scan
_exptl_absorpt_process_details sheltxprep
_exptl_crystal_colour Colorless
_exptl_crystal_density_diffrn 0.974
_exptl_crystal_density_method 'not measured'
_exptl_crystal_description Prismatic
_exptl_crystal_F_000 1636
_exptl_crystal_size_max 0.40
_exptl_crystal_size_mid 0.35
_exptl_crystal_size_min 0.30
_platon_squeeze_details ' Nd4BO'
_refine_diff_density_max 1.680
_refine_diff_density_min -0.783
_refine_diff_density_rms 0.146
_refine_ls_abs_structure_details 'Flack H D (1983), Acta Cryst. A39, 876-881'
_refine_ls_abs_structure_Flack 0.04(6)
_refine_ls_extinction_method none
_refine_ls_goodness_of_fit_ref 1.066
_refine_ls_hydrogen_treatment noref
_refine_ls_matrix_type full
_refine_ls_number_parameters 64
_refine_ls_number_reflns 2990
_refine_ls_number_restraints 0
_refine_ls_restrained_S_all 1.066
_refine_ls_R_factor_all 0.0694
_refine_ls_R_factor_gt 0.0652
_refine_ls_shift/su_max 0.040
_refine_ls_shift/su_mean 0.006
_refine_ls_structure_factor_coef Fsqd
_refine_ls_weighting_details 'calc w=1/[\s^2^(Fo^2^)+(0.1318P)^2^+0.0000P] where P=(Fo^2^+2Fc^2^)/3'
_refine_ls_weighting_scheme calc
_refine_ls_wR_factor_gt 0.1763
_refine_ls_wR_factor_ref 0.1783
_reflns_number_gt 2681
_reflns_number_total 2990
_reflns_threshold_expression >2sigma(I)
_cod_data_source_file ic502461d_si_002.cif
_cod_data_source_block g9
_cod_depositor_comments
;
The following automatic conversions were performed:

'_symmetry_cell_setting' value 'Cubic' changed to 'cubic' according
to
/home/saulius/struct/COD-crude-data--automatic-downloads/rss-feeds/ACS/lib/dictionaries/cif_core.dic
dictionary named 'cif_core.dic' version 2.4.2 from 2011-04-26.

Automatic conversion script
Id: cif_fix_values 2935 2014-11-11 08:27:57Z andrius 

 Adding full bibliography for 4342104--4342112.cif.
;
_cod_database_code 4342106

loop_
_symmetry_equiv_pos_as_xyz
'x, y, z'
'-x, -y, z'
'-x, y, -z'
'x, -y, -z'
'z, x, y'
'z, -x, -y'
'-z, -x, y'
'-z, x, -y'
'y, z, x'
'-y, z, -x'
'y, -z, -x'
'-y, -z, x'
'x+1/2, y+1/2, z+1/2'
'-x+1/2, -y+1/2, z+1/2'
'-x+1/2, y+1/2, -z+1/2'
'x+1/2, -y+1/2, -z+1/2'
'z+1/2, x+1/2, y+1/2'
'z+1/2, -x+1/2, -y+1/2'
'-z+1/2, -x+1/2, y+1/2'
'-z+1/2, x+1/2, -y+1/2'
'y+1/2, z+1/2, x+1/2'
'-y+1/2, z+1/2, -x+1/2'
'y+1/2, -z+1/2, -x+1/2'
'-y+1/2, -z+1/2, x+1/2'

loop_
_atom_site_label
_atom_site_type_symbol
_atom_site_fract_x
_atom_site_fract_y
_atom_site_fract_z
_atom_site_U_iso_or_equiv
_atom_site_adp_type
_atom_site_occupancy
_atom_site_symmetry_multiplicity
_atom_site_calc_flag
_atom_site_refinement_flags
_atom_site_disorder_assembly
_atom_site_disorder_group
B2 B 0.5000 0.5000 0.6676(4) 0.061(3) Uani 1 2 d S . .
B3 B 0.4389(8) 0.5611(8) 0.5611(8) 0.080(6) Uani 1 3 d S . .
O5 O 0.4338(4) 0.5123(4) 0.6199(4) 0.0435(10) Uani 0.500(7) 1 d P A 1
O4 O 0.4870(7) 0.4306(6) 0.7144(7) 0.071(2) Uiso 0.519(9) 1 d P A 1
O2 O 0.4654(11) 0.3722(11) 0.8402(16) 0.141(6) Uani 0.490(12) 1 d P A 1
B1 B 0.4593(15) 0.4398(15) 0.7932(14) 0.085(4) Uiso 0.51(2) 1 d P A 1
O5' O 0.4881(4) 0.5647(4) 0.6222(4) 0.0435(10) Uani 0.500(7) 1 d P . 2
O4' O 0.4307(7) 0.4853(7) 0.7164(7) 0.071(2) Uiso 0.481(9) 1 d P A 2
O2' O 0.3692(10) 0.4584(11) 0.8411(15) 0.141(6) Uani 0.510(12) 1 d P A 2
B1' B 0.4319(14) 0.4818(15) 0.7937(14) 0.085(4) Uiso 0.49(2) 1 d P A 2
O3 O 0.5000 0.5000 0.8259(3) 0.102(4) Uani 1 2 d S . .
Pr1 Pr 0.383300(13) 0.383300(13) 0.616700(13) 0.0463(2) Uani 1 3 d S . .
O1 O 0.4232(3) 0.2776(3) 0.7222(3) 0.0686(13) Uiso 1 1 d . . .
O6 O 0.5000 0.5000 0.5000 0.052(3) Uani 1 12 d S . .

loop_
_atom_site_aniso_label
_atom_site_aniso_U_11
_atom_site_aniso_U_22
_atom_site_aniso_U_33
_atom_site_aniso_U_23
_atom_site_aniso_U_13
_atom_site_aniso_U_12
B2 0.093(8) 0.078(7) 0.013(3) 0.000 0.000 0.014(6)
B3 0.080(6) 0.080(6) 0.080(6) 0.054(7) -0.054(7) -0.054(7)
O5 0.048(3) 0.054(3) 0.029(2) -0.004(2) 0.003(2) -0.004(2)
O2 0.101(8) 0.105(8) 0.217(17) 0.031(10) -0.010(10) -0.003(7)
O5' 0.048(3) 0.054(3) 0.029(2) -0.004(2) 0.003(2) -0.004(2)
O2' 0.101(8) 0.105(8) 0.217(17) 0.031(10) -0.010(10) -0.003(7)
O3 0.146(9) 0.142(8) 0.019(2) 0.000 0.000 -0.067(7)
Pr1 0.0463(2) 0.0463(2) 0.0463(2) 0.00995(11) 0.00995(11) -0.00995(11)
O6 0.052(3) 0.052(3) 0.052(3) 0.000 0.000 0.000

loop_
_atom_type_symbol
_atom_type_description
_atom_type_scat_dispersion_real
_atom_type_scat_dispersion_imag
_atom_type_scat_source
B B 0.0013 0.0007 'International Tables Vol C Tables 4.2.6.8 and 6.1.1.4'
H H 0.0000 0.0000 'International Tables Vol C Tables 4.2.6.8 and 6.1.1.4'
O O 0.0106 0.0060 'International Tables Vol C Tables 4.2.6.8 and 6.1.1.4'
Pr Pr -0.2180 2.8214 'International Tables Vol C Tables 4.2.6.8 and 6.1.1.4'

loop_
_geom_angle_atom_site_label_1
_geom_angle_atom_site_label_2
_geom_angle_atom_site_label_3
_geom_angle
_geom_angle_site_symmetry_1
_geom_angle_site_symmetry_3
O5' B2 O5' 110.8(7) 2_665 .
O5' B2 O5 85.0(5) 2_665 .
O5' B2 O5 55.4(5) . .
O5' B2 O5 55.4(4) 2_665 2_665
O5' B2 O5 85.0(5) . 2_665
O5 B2 O5 109.4(7) . 2_665
O5' B2 O4 162.5(5) 2_665 2_665
O5' B2 O4 71.0(5) . 2_665
O5 B2 O4 108.7(5) . 2_665
O5 B2 O4 108.5(5) 2_665 2_665
O5' B2 O4 71.0(5) 2_665 .
O5' B2 O4 162.5(5) . .
O5 B2 O4 108.5(5) . .
O5 B2 O4 108.7(5) 2_665 .
O4 B2 O4 112.8(10) 2_665 .
O5' B2 O4' 109.9(6) 2_665 2_665
O5' B2 O4' 107.7(6) . 2_665
O5 B2 O4' 161.6(6) . 2_665
O5 B2 O4' 73.0(6) 2_665 2_665
O4 B2 O4' 54.7(7) 2_665 2_665
O4 B2 O4' 87.1(7) . 2_665
O5' B2 O4' 107.7(6) 2_665 .
O5' B2 O4' 109.9(6) . .
O5 B2 O4' 73.0(6) . .
O5 B2 O4' 161.6(6) 2_665 .
O4 B2 O4' 87.1(7) 2_665 .
O4 B2 O4' 54.7(7) . .
O4' B2 O4' 110.8(10) 2_665 .
O5' B2 Pr1 52.2(3) 2_665 .
O5' B2 Pr1 106.2(4) . .
O5 B2 Pr1 52.3(3) . .
O5 B2 Pr1 105.7(4) 2_665 .
O4 B2 Pr1 145.1(5) 2_665 .
O4 B2 Pr1 60.4(4) . .
O4' B2 Pr1 145.7(5) 2_665 .
O4' B2 Pr1 60.5(5) . .
O5' B2 Pr1 106.2(4) 2_665 2_665
O5' B2 Pr1 52.2(3) . 2_665
O5 B2 Pr1 105.7(4) . 2_665
O5 B2 Pr1 52.3(3) 2_665 2_665
O4 B2 Pr1 60.4(4) 2_665 2_665
O4 B2 Pr1 145.1(5) . 2_665
O4' B2 Pr1 60.5(5) 2_665 2_665
O4' B2 Pr1 145.7(5) . 2_665
Pr1 B2 Pr1 145.7(3) . 2_665
O5 B3 O5 118.7(4) 10_656 7_665
O5 B3 O5 118.7(4) 10_656 .
O5 B3 O5 118.7(4) 7_665 .
O5 B3 O5' 60.9(5) 10_656 .
O5 B3 O5' 167(2) 7_665 .
O5 B3 O5' 58.3(4) . .
O5 B3 O5' 167(2) 10_656 7_665
O5 B3 O5' 58.3(4) 7_665 7_665
O5 B3 O5' 60.9(5) . 7_665
O5' B3 O5' 118.7(4) . 7_665
O5 B3 O5' 58.3(4) 10_656 10_656
O5 B3 O5' 60.9(5) 7_665 10_656
O5 B3 O5' 167(2) . 10_656
O5' B3 O5' 118.7(4) . 10_656
O5' B3 O5' 118.7(4) 7_665 10_656
O5 B3 O6 96.6(10) 10_656 .
O5 B3 O6 96.6(10) 7_665 .
O5 B3 O6 96.6(10) . .
O5' B3 O6 96.6(10) . .
O5' B3 O6 96.6(10) 7_665 .
O5' B3 O6 96.6(10) 10_656 .
B3 O5 B2 119.0(6) . .
B3 O5 Pr1 126.9(7) . .
B2 O5 Pr1 99.6(4) . .
B1 O4 B2 118.7(13) . .
B1 O4 Pr1 114.7(12) . .
B2 O4 Pr1 90.3(5) . .
O3 B1 O2 110.3(19) . .
O3 B1 O4 107.4(17) . .
O2 B1 O4 115(2) . .
B3 O5' B2 119.8(6) . .
B3 O5' Pr1 124.5(6) . 2_665
B2 O5' Pr1 100.8(4) . 2_665
B1' O4' B2 124.3(14) . .
B1' O4' Pr1 129.5(13) . .
B2 O4' Pr1 89.6(6) . .
O4' B1' O3 115(2) . .
O4' B1' O2' 125(2) . .
O3 B1' O2' 120(2) . .
B1' O3 B1' 131(2) . 2_665
B1' O3 B1 37.2(14) . .
B1' O3 B1 117.1(14) 2_665 .
B1' O3 B1 117.1(14) . 2_665
B1' O3 B1 37.2(14) 2_665 2_665
B1 O3 B1 131(2) . 2_665
O5 Pr1 O5 72.0(3) . 11_566
O5 Pr1 O5 72.0(3) . 8_656
O5 Pr1 O5 72.0(3) 11_566 8_656
O5 Pr1 O5' 46.6(3) . 2_665
O5 Pr1 O5' 32.9(2) 11_566 2_665
O5 Pr1 O5' 85.5(2) 8_656 2_665
O5 Pr1 O5' 85.5(2) . 12_665
O5 Pr1 O5' 46.6(2) 11_566 12_665
O5 Pr1 O5' 32.9(2) 8_656 12_665
O5' Pr1 O5' 72.8(2) 2_665 12_665
O5 Pr1 O5' 32.9(2) . 7_665
O5 Pr1 O5' 85.5(2) 11_566 7_665
O5 Pr1 O5' 46.6(2) 8_656 7_665
O5' Pr1 O5' 72.8(2) 2_665 7_665
O5' Pr1 O5' 72.8(2) 12_665 7_665
O5 Pr1 O4 55.9(3) . .
O5 Pr1 O4 66.5(3) 11_566 .
O5 Pr1 O4 120.5(3) 8_656 .
O5' Pr1 O4 38.4(3) 2_665 .
O5' Pr1 O4 110.9(3) 12_665 .
O5' Pr1 O4 88.8(3) 7_665 .
O5 Pr1 O4 120.5(3) . 11_566
O5 Pr1 O4 55.9(3) 11_566 11_566
O5 Pr1 O4 66.5(3) 8_656 11_566
O5' Pr1 O4 88.8(3) 2_665 11_566
O5' Pr1 O4 38.4(3) 12_665 11_566
O5' Pr1 O4 110.9(3) 7_665 11_566
O4 Pr1 O4 115.91(16) . 11_566
O5 Pr1 O4 66.5(3) . 8_656
O5 Pr1 O4 120.5(3) 11_566 8_656
O5 Pr1 O4 55.9(3) 8_656 8_656
O5' Pr1 O4 110.9(3) 2_665 8_656
O5' Pr1 O4 88.8(3) 12_665 8_656
O5' Pr1 O4 38.4(3) 7_665 8_656
O4 Pr1 O4 115.91(16) . 8_656
O4 Pr1 O4 115.91(16) 11_566 8_656
O5 Pr1 O4' 40.4(3) . .
O5 Pr1 O4' 87.9(3) 11_566 .
O5 Pr1 O4' 112.2(3) 8_656 .
O5' Pr1 O4' 55.1(3) 2_665 .
O5' Pr1 O4' 121.5(3) 12_665 .
O5' Pr1 O4' 68.4(3) 7_665 .
O4 Pr1 O4' 30.3(4) . .
O4 Pr1 O4' 143.1(4) 11_566 .
O4 Pr1 O4' 86.9(4) 8_656 .
O5 Pr1 O4' 87.9(3) . 8_656
O5 Pr1 O4' 112.2(3) 11_566 8_656
O5 Pr1 O4' 40.4(3) 8_656 8_656
O5' Pr1 O4' 121.5(3) 2_665 8_656
O5' Pr1 O4' 68.4(3) 12_665 8_656
O5' Pr1 O4' 55.1(3) 7_665 8_656
O4 Pr1 O4' 143.1(4) . 8_656
O4 Pr1 O4' 86.9(4) 11_566 8_656
O4 Pr1 O4' 30.3(4) 8_656 8_656
O4' Pr1 O4' 116.44(17) . 8_656
O5 Pr1 O4' 112.2(3) . 11_566
O5 Pr1 O4' 40.4(3) 11_566 11_566
O5 Pr1 O4' 87.9(3) 8_656 11_566
O5' Pr1 O4' 68.4(3) 2_665 11_566
O5' Pr1 O4' 55.1(3) 12_665 11_566
O5' Pr1 O4' 121.5(3) 7_665 11_566
O4 Pr1 O4' 86.9(4) . 11_566
O4 Pr1 O4' 30.3(4) 11_566 11_566
O4 Pr1 O4' 143.1(4) 8_656 11_566
O4' Pr1 O4' 116.44(17) . 11_566
O4' Pr1 O4' 116.44(17) 8_656 11_566
B3 O6 B3 109.466(1) 4_566 .
B3 O6 B3 109.5 4_566 2_665
B3 O6 B3 109.474(1) . 2_665
B3 O6 B3 109.474(2) 4_566 3_656
B3 O6 B3 109.474(5) . 3_656
B3 O6 B3 109.466(6) 2_665 3_656

loop_
_geom_bond_atom_site_label_1
_geom_bond_atom_site_label_2
_geom_bond_distance
_geom_bond_site_symmetry_2
B2 O5' 1.440(9) 2_665
B2 O5' 1.440(9) .
B2 O5 1.486(9) .
B2 O5 1.486(9) 2_665
B2 O4 1.526(12) 2_665
B2 O4 1.526(12) .
B2 O4' 1.549(13) 2_665
B2 O4' 1.549(13) .
B2 Pr1 3.110(2) .
B2 Pr1 3.110(2) 2_665
B3 O5 1.379(8) 10_656
B3 O5 1.379(8) 7_665
B3 O5 1.379(8) .
B3 O5' 1.414(8) .
B3 O5' 1.414(8) 7_665
B3 O5' 1.414(8) 10_656
B3 O6 1.91(2) .
O5 Pr1 2.496(8) .
O4 B1 1.51(3) .
O4 Pr1 2.704(12) .
O2 B1 1.49(3) .
B1 O3 1.44(2) .
O5' Pr1 2.500(7) 2_665
O4' B1' 1.39(3) .
O4' Pr1 2.708(12) .
O2' B1' 1.48(3) .
B1' O3 1.40(2) .
O3 B1' 1.40(3) 2_665
O3 B1 1.44(2) 2_665
Pr1 O5 2.496(8) 11_566
Pr1 O5 2.496(8) 8_656
Pr1 O5' 2.500(7) 2_665
Pr1 O5' 2.500(7) 12_665
Pr1 O5' 2.500(7) 7_665
Pr1 O4 2.704(12) 11_566
Pr1 O4 2.704(12) 8_656
Pr1 O4' 2.708(13) 8_656
Pr1 O4' 2.708(13) 11_566
O6 B3 1.91(2) 4_566
O6 B3 1.91(2) 2_665
O6 B3 1.91(2) 3_656

loop_
_platon_squeeze_void_nr
_platon_squeeze_void_average_x
_platon_squeeze_void_average_y
_platon_squeeze_void_average_z
_platon_squeeze_void_volume
_platon_squeeze_void_count_electrons
1 -0.011 -0.001 0.494 3480.5 390.8
